data_7038367
loop_
_publ_author_name
'Ahrens, Theresia'
'Ahrens, Mike'
'Braun, Thomas'
'Braun, Beatrice'
'Herrmann, Roy'

_publ_section_title
;
 Synthesis of a rhodium(i) germyl complex: a useful tool for C-H and C-F
 bond activation reactions.
;
_journal_issue 11
_journal_name_full 'Dalton transactions (Cambridge, England : 2003)'
_journal_page_first 4716
_journal_page_last 4728
_journal_paper_doi 10.1039/c5dt04845a
_journal_volume 45
_journal_year 2016
_chemical_formula_moiety 'C32 H45 Ge O2 P2 Rh'
_chemical_formula_sum 'C32 H45 Ge O2 P2 Rh'
_chemical_formula_weight 699.12
_chemical_name_systematic
; 
 ? 
;
_space_group_IT_number 14
_symmetry_cell_setting monoclinic
_symmetry_space_group_name_Hall '-P 2ybc'
_symmetry_space_group_name_H-M 'P 1 21/c 1'
_atom_sites_solution_hydrogens geom
_atom_sites_solution_primary direct
_atom_sites_solution_secondary difmap
_audit_creation_method SHELXL-97
_audit_update_record
;
2015-11-23 deposited with the CCDC.
2016-02-02 downloaded from the CCDC.
;
_cell_angle_alpha 90.00
_cell_angle_beta 116.882(2)
_cell_angle_gamma 90.00
_cell_formula_units_Z 4
_cell_length_a 17.9962(4)
_cell_length_b 10.8071(2)
_cell_length_c 18.7150(4)
_cell_measurement_reflns_used 55772
_cell_measurement_temperature 100(2)
_cell_measurement_theta_max 28.40
_cell_measurement_theta_min 4.58
_cell_volume 3246.50(13)
_computing_cell_refinement 'X-AREA (Stoe & Cie, 2002)'
_computing_data_collection 'X-AREA (Stoe & Cie, 2002)'
_computing_data_reduction 'X-RED (Stoe & Cie, 2002)'
_computing_molecular_graphics 'PLATON, 1990'
_computing_publication_material 'PLATON, 1990'
_computing_structure_refinement 'SHELXL97 (Sheldrick, 1997)'
_computing_structure_solution 'SHELXS97 (Sheldrick, 1997)'
_diffrn_ambient_temperature 100(2)
_diffrn_measured_fraction_theta_full 0.995
_diffrn_measured_fraction_theta_max 0.995
_diffrn_measurement_device_type 'STOE IPDS2theta'
_diffrn_measurement_method 'rotation method'
_diffrn_radiation_monochromator graphite
_diffrn_radiation_source 'fine-focus sealed tube'
_diffrn_radiation_type MoK\a
_diffrn_radiation_wavelength 0.71073
_diffrn_reflns_av_R_equivalents 0.0458
_diffrn_reflns_av_sigmaI/netI 0.0240
_diffrn_reflns_limit_h_max 23
_diffrn_reflns_limit_h_min -23
_diffrn_reflns_limit_k_max 14
_diffrn_reflns_limit_k_min -14
_diffrn_reflns_limit_l_max 24
_diffrn_reflns_limit_l_min -23
_diffrn_reflns_number 44424
_diffrn_reflns_theta_full 27.50
_diffrn_reflns_theta_max 27.50
_diffrn_reflns_theta_min 4.64
_diffrn_standards_decay_% 'no decay'
_exptl_absorpt_coefficient_mu 1.559
_exptl_absorpt_correction_T_max 0.8597
_exptl_absorpt_correction_T_min 0.5341
_exptl_absorpt_correction_type multi-scan
_exptl_absorpt_process_details 'PLATON; Spek, 2003'
_exptl_crystal_colour yellow
_exptl_crystal_density_diffrn 1.430
_exptl_crystal_density_method 'not measured'
_exptl_crystal_description platelet
_exptl_crystal_F_000 1440
_exptl_crystal_size_max 0.46
_exptl_crystal_size_mid 0.16
_exptl_crystal_size_min 0.10
_refine_diff_density_max 0.475
_refine_diff_density_min -0.912
_refine_diff_density_rms 0.059
_refine_ls_extinction_method none
_refine_ls_goodness_of_fit_ref 1.018
_refine_ls_hydrogen_treatment constr
_refine_ls_matrix_type full
_refine_ls_number_parameters 349
_refine_ls_number_reflns 7419
_refine_ls_number_restraints 0
_refine_ls_restrained_S_all 1.018
_refine_ls_R_factor_all 0.0255
_refine_ls_R_factor_gt 0.0205
_refine_ls_shift/su_max 0.001
_refine_ls_shift/su_mean 0.000
_refine_ls_structure_factor_coef Fsqd
_refine_ls_weighting_details 'calc w=1/[\s^2^(Fo^2^)+(0.0314P)^2^+0.0000P] where P=(Fo^2^+2Fc^2^)/3'
_refine_ls_weighting_scheme calc
_refine_ls_wR_factor_gt 0.0489
_refine_ls_wR_factor_ref 0.0500
_reflns_number_gt 6577
_reflns_number_total 7419
_reflns_threshold_expression >2sigma(I)
_cod_data_source_file c5dt04845a2.cif
_cod_data_source_block ta70_complex7
_cod_depositor_comments
;
The following automatic conversions were performed:

'_symmetry_cell_setting' value 'Monoclinic' changed to 'monoclinic'
according to
/usr/data/users/saulius/crontab/automatic-downloads/rss-feeds/RSC/lib/dictionaries/cif_core.dic
dictionary named 'cif_core.dic' version 2.4.2 from 2011-04-26.

Automatic conversion script
Id: cif_fix_values 4268 2015-11-12 08:31:59Z antanas 

 Adding full bibliography for 7038365--7038369.cif.
;
_cod_original_cell_volume 3246.50(12)
_cod_original_sg_symbol_H-M P21/c
_cod_database_code 7038367

loop_
_symmetry_equiv_pos_as_xyz
'x, y, z'
'-x, y+1/2, -z+1/2'
'-x, -y, -z'
'x, -y-1/2, z-1/2'

loop_
_atom_site_label
_atom_site_type_symbol
_atom_site_fract_x
_atom_site_fract_y
_atom_site_fract_z
_atom_site_U_iso_or_equiv
_atom_site_adp_type
_atom_site_occupancy
_atom_site_symmetry_multiplicity
_atom_site_calc_flag
_atom_site_refinement_flags
Rh1 Rh 0.265404(6) 0.242173(10) 0.184935(6) 0.00991(4) Uani 1 1 d .
Ge1 Ge 0.249299(9) 0.469577(14) 0.191425(9) 0.01182(4) Uani 1 1 d .
P1 P 0.31013(2) 0.03891(3) 0.22558(2) 0.01306(8) Uani 1 1 d .
P2 P 0.18079(2) 0.22191(4) 0.04226(2) 0.01369(8) Uani 1 1 d .
O1 O 0.16964(8) 0.22896(12) 0.28260(8) 0.0244(3) Uani 1 1 d .
O2 O 0.44452(7) 0.30721(13) 0.22877(9) 0.0313(3) Uani 1 1 d .
C1 C 0.33711(9) 0.54058(14) 0.29115(9) 0.0156(3) Uani 1 1 d .
C2 C 0.39057(10) 0.63585(14) 0.29401(10) 0.0178(3) Uani 1 1 d .
H2 H 0.3892 0.6654 0.2456 0.021 Uiso 1 1 calc R
C3 C 0.44605(10) 0.68852(16) 0.36669(10) 0.0215(3) Uani 1 1 d .
H3 H 0.4823 0.7529 0.3674 0.026 Uiso 1 1 calc R
C4 C 0.44850(11) 0.64762(17) 0.43762(11) 0.0257(4) Uani 1 1 d .
H4 H 0.4856 0.6847 0.4870 0.031 Uiso 1 1 calc R
C5 C 0.39645(12) 0.55209(18) 0.43614(10) 0.0290(4) Uani 1 1 d .
H5 H 0.3980 0.5230 0.4847 0.035 Uiso 1 1 calc R
C6 C 0.34204(11) 0.49883(17) 0.36385(10) 0.0241(3) Uani 1 1 d .
H6 H 0.3073 0.4325 0.3637 0.029 Uiso 1 1 calc R
C7 C 0.25479(9) 0.56708(14) 0.10459(9) 0.0150(3) Uani 1 1 d .
C8 C 0.32711(10) 0.56930(15) 0.09428(10) 0.0186(3) Uani 1 1 d .
H8 H 0.3750 0.5253 0.1308 0.022 Uiso 1 1 calc R
C9 C 0.33046(11) 0.63435(16) 0.03182(11) 0.0235(4) Uani 1 1 d .
H9 H 0.3803 0.6350 0.0262 0.028 Uiso 1 1 calc R
C10 C 0.26083(11) 0.69852(17) -0.02243(10) 0.0248(4) Uani 1 1 d .
H10 H 0.2627 0.7427 -0.0655 0.030 Uiso 1 1 calc R
C11 C 0.18873(11) 0.69756(17) -0.01322(10) 0.0240(4) Uani 1 1 d .
H11 H 0.1410 0.7415 -0.0500 0.029 Uiso 1 1 calc R
C12 C 0.18585(10) 0.63246(15) 0.04984(10) 0.0184(3) Uani 1 1 d .
H12 H 0.1360 0.6327 0.0555 0.022 Uiso 1 1 calc R
C13 C 0.14814(10) 0.52655(14) 0.19906(9) 0.0163(3) Uani 1 1 d .
C14 C 0.15145(11) 0.63314(15) 0.24219(11) 0.0209(3) Uani 1 1 d .
H14 H 0.2020 0.6785 0.2668 0.025 Uiso 1 1 calc R
C15 C 0.08233(12) 0.67474(17) 0.25012(11) 0.0255(4) Uani 1 1 d .
H15 H 0.0861 0.7480 0.2797 0.031 Uiso 1 1 calc R
C16 C 0.00797(11) 0.60963(18) 0.21501(11) 0.0261(4) Uani 1 1 d .
H16 H -0.0393 0.6378 0.2204 0.031 Uiso 1 1 calc R
C17 C 0.00325(11) 0.50356(19) 0.17220(11) 0.0272(4) Uani 1 1 d .
H17 H -0.0474 0.4583 0.1480 0.033 Uiso 1 1 calc R
C18 C 0.07267(10) 0.46261(16) 0.16440(10) 0.0221(3) Uani 1 1 d .
H18 H 0.0685 0.3894 0.1348 0.026 Uiso 1 1 calc R
C19 C 0.40237(10) -0.01612(16) 0.21772(9) 0.0183(3) Uani 1 1 d .
H19A H 0.4491 0.0408 0.2485 0.022 Uiso 1 1 calc R
H19B H 0.4177 -0.0985 0.2435 0.022 Uiso 1 1 calc R
C20 C 0.39330(11) -0.02677(16) 0.13305(10) 0.0231(3) Uani 1 1 d .
H20A H 0.3505 -0.0884 0.1031 0.035 Uiso 1 1 calc R
H20B H 0.4466 -0.0524 0.1353 0.035 Uiso 1 1 calc R
H20C H 0.3770 0.0536 0.1062 0.035 Uiso 1 1 calc R
C21 C 0.34461(10) 0.01623(16) 0.33330(9) 0.0192(3) Uani 1 1 d .
H21A H 0.2976 0.0353 0.3453 0.023 Uiso 1 1 calc R
H21B H 0.3593 -0.0720 0.3465 0.023 Uiso 1 1 calc R
C22 C 0.41920(11) 0.0957(2) 0.38701(11) 0.0293(4) Uani 1 1 d .
H22A H 0.4671 0.0745 0.3777 0.044 Uiso 1 1 calc R
H22B H 0.4331 0.0804 0.4433 0.044 Uiso 1 1 calc R
H22C H 0.4053 0.1833 0.3745 0.044 Uiso 1 1 calc R
C23 C 0.23722(10) -0.09013(15) 0.18326(10) 0.0191(3) Uani 1 1 d .
H23A H 0.2282 -0.1052 0.1277 0.023 Uiso 1 1 calc R
H23B H 0.2624 -0.1657 0.2149 0.023 Uiso 1 1 calc R
C24 C 0.15300(10) -0.06722(16) 0.18232(11) 0.0248(4) Uani 1 1 d .
H24A H 0.1610 -0.0564 0.2373 0.037 Uiso 1 1 calc R
H24B H 0.1163 -0.1382 0.1578 0.037 Uiso 1 1 calc R
H24C H 0.1277 0.0076 0.1512 0.037 Uiso 1 1 calc R
C25 C 0.16727(10) 0.06604(15) -0.00223(9) 0.0194(3) Uani 1 1 d .
H25A H 0.2233 0.0324 0.0115 0.023 Uiso 1 1 calc R
H25B H 0.1422 0.0124 0.0240 0.023 Uiso 1 1 calc R
C26 C 0.11439(12) 0.05444(17) -0.09280(10) 0.0281(4) Uani 1 1 d .
H26A H 0.0583 0.0862 -0.1078 0.042 Uiso 1 1 calc R
H26B H 0.1109 -0.0327 -0.1084 0.042 Uiso 1 1 calc R
H26C H 0.1401 0.1024 -0.1203 0.042 Uiso 1 1 calc R
C27 C 0.21418(10) 0.31138(15) -0.02146(9) 0.0190(3) Uani 1 1 d .
H27A H 0.1739 0.2977 -0.0783 0.023 Uiso 1 1 calc R
H27B H 0.2131 0.4005 -0.0098 0.023 Uiso 1 1 calc R
C28 C 0.30102(12) 0.27751(19) -0.00974(11) 0.0283(4) Uani 1 1 d .
H28A H 0.3413 0.2909 0.0464 0.042 Uiso 1 1 calc R
H28B H 0.3157 0.3295 -0.0444 0.042 Uiso 1 1 calc R
H28C H 0.3020 0.1903 -0.0237 0.042 Uiso 1 1 calc R
C29 C 0.07172(10) 0.27290(16) 0.00154(10) 0.0200(3) Uani 1 1 d .
H29A H 0.0704 0.3595 0.0182 0.024 Uiso 1 1 calc R
H29B H 0.0463 0.2713 -0.0577 0.024 Uiso 1 1 calc R
C30 C 0.01996(10) 0.19269(17) 0.02916(11) 0.0248(4) Uani 1 1 d .
H30A H 0.0156 0.1089 0.0076 0.037 Uiso 1 1 calc R
H30B H -0.0359 0.2283 0.0098 0.037 Uiso 1 1 calc R
H30C H 0.0469 0.1893 0.0878 0.037 Uiso 1 1 calc R
C31 C 0.20300(9) 0.23563(14) 0.24299(9) 0.0149(3) Uani 1 1 d .
C32 C 0.37575(10) 0.28478(15) 0.20953(10) 0.0176(3) Uani 1 1 d .

loop_
_atom_site_aniso_label
_atom_site_aniso_U_11
_atom_site_aniso_U_22
_atom_site_aniso_U_33
_atom_site_aniso_U_23
_atom_site_aniso_U_13
_atom_site_aniso_U_12
Rh1 0.00869(6) 0.01002(6) 0.01167(6) 0.00003(4) 0.00518(5) -0.00009(4)
Ge1 0.01220(8) 0.01050(8) 0.01380(8) 0.00060(5) 0.00678(6) 0.00071(5)
P1 0.01248(18) 0.01219(18) 0.01424(18) 0.00130(13) 0.00582(15) 0.00200(13)
P2 0.01403(17) 0.01390(19) 0.01245(18) 0.00013(14) 0.00540(15) 0.00017(14)
O1 0.0264(6) 0.0282(7) 0.0271(6) 0.0022(5) 0.0197(6) 0.0002(5)
O2 0.0165(6) 0.0300(7) 0.0496(8) -0.0058(6) 0.0169(6) -0.0061(5)
C1 0.0153(7) 0.0135(7) 0.0173(7) -0.0009(6) 0.0066(6) 0.0028(5)
C2 0.0188(7) 0.0150(8) 0.0198(8) -0.0002(6) 0.0088(7) 0.0014(6)
C3 0.0183(8) 0.0164(8) 0.0262(9) -0.0033(6) 0.0070(7) -0.0016(6)
C4 0.0248(9) 0.0254(9) 0.0202(8) -0.0072(7) 0.0041(7) 0.0001(7)
C5 0.0358(10) 0.0331(10) 0.0167(8) -0.0006(7) 0.0106(8) -0.0032(8)
C6 0.0291(9) 0.0241(9) 0.0196(8) -0.0002(7) 0.0113(7) -0.0065(7)
C7 0.0188(7) 0.0106(7) 0.0162(7) -0.0012(6) 0.0085(6) -0.0014(6)
C8 0.0165(7) 0.0192(8) 0.0199(8) 0.0006(6) 0.0079(6) 0.0004(6)
C9 0.0208(8) 0.0286(9) 0.0244(9) 0.0022(7) 0.0131(7) -0.0031(7)
C10 0.0309(9) 0.0259(9) 0.0211(8) 0.0062(7) 0.0146(7) -0.0011(7)
C11 0.0268(9) 0.0241(9) 0.0200(8) 0.0075(7) 0.0096(7) 0.0050(7)
C12 0.0193(7) 0.0180(8) 0.0192(8) 0.0028(6) 0.0099(7) 0.0026(6)
C13 0.0177(7) 0.0152(8) 0.0185(7) 0.0051(6) 0.0105(6) 0.0050(6)
C14 0.0260(8) 0.0138(8) 0.0291(9) 0.0029(6) 0.0178(8) 0.0025(6)
C15 0.0367(10) 0.0196(8) 0.0308(9) 0.0055(7) 0.0245(8) 0.0103(7)
C16 0.0237(8) 0.0347(10) 0.0268(9) 0.0134(7) 0.0175(8) 0.0154(7)
C17 0.0160(8) 0.0395(10) 0.0258(9) 0.0056(8) 0.0093(7) 0.0045(7)
C18 0.0184(8) 0.0250(9) 0.0221(8) 0.0007(6) 0.0086(7) 0.0039(6)
C19 0.0160(7) 0.0207(8) 0.0192(8) 0.0025(6) 0.0088(6) 0.0063(6)
C20 0.0234(8) 0.0266(9) 0.0227(8) 0.0004(7) 0.0133(7) 0.0051(7)
C21 0.0200(8) 0.0215(8) 0.0163(7) 0.0033(6) 0.0082(7) 0.0057(6)
C22 0.0174(8) 0.0501(12) 0.0166(8) -0.0029(8) 0.0042(7) 0.0017(8)
C23 0.0210(8) 0.0129(8) 0.0213(8) 0.0008(6) 0.0078(7) -0.0008(6)
C24 0.0178(8) 0.0179(8) 0.0345(10) 0.0049(7) 0.0081(7) -0.0023(6)
C25 0.0215(8) 0.0170(8) 0.0160(8) -0.0021(6) 0.0053(6) -0.0008(6)
C26 0.0371(10) 0.0235(9) 0.0170(8) -0.0055(7) 0.0065(8) -0.0025(7)
C27 0.0260(8) 0.0177(8) 0.0147(7) 0.0008(6) 0.0104(7) -0.0013(6)
C28 0.0320(9) 0.0358(10) 0.0256(9) 0.0028(8) 0.0205(8) -0.0014(8)
C29 0.0176(7) 0.0222(8) 0.0168(8) 0.0034(6) 0.0048(6) 0.0052(6)
C30 0.0138(7) 0.0292(9) 0.0280(9) 0.0038(7) 0.0064(7) 0.0037(7)
C31 0.0138(7) 0.0106(7) 0.0196(7) 0.0010(5) 0.0068(6) 0.0009(5)
C32 0.0174(7) 0.0141(7) 0.0231(8) -0.0024(6) 0.0107(6) -0.0006(6)

loop_
_atom_type_symbol
_atom_type_description
_atom_type_scat_dispersion_real
_atom_type_scat_dispersion_imag
_atom_type_scat_source
C C 0.0033 0.0016 'International Tables Vol C Tables 4.2.6.8 and 6.1.1.4'
H H 0.0000 0.0000 'International Tables Vol C Tables 4.2.6.8 and 6.1.1.4'
Ge Ge 0.1547 1.8001 'International Tables Vol C Tables 4.2.6.8 and 6.1.1.4'
O O 0.0106 0.0060 'International Tables Vol C Tables 4.2.6.8 and 6.1.1.4'
P P 0.1023 0.0942 'International Tables Vol C Tables 4.2.6.8 and 6.1.1.4'
Rh Rh -1.1178 0.9187 'International Tables Vol C Tables 4.2.6.8 and 6.1.1.4'

loop_
_geom_angle_atom_site_label_1
_geom_angle_atom_site_label_2
_geom_angle_atom_site_label_3
_geom_angle
C32 Rh1 C31 134.95(7)
C32 Rh1 P1 88.88(5)
C31 Rh1 P1 89.11(5)
C32 Rh1 P2 111.17(5)
C31 Rh1 P2 113.10(5)
P1 Rh1 P2 103.082(14)
C32 Rh1 Ge1 83.08(5)
C31 Rh1 Ge1 84.02(4)
P1 Rh1 Ge1 160.307(11)
P2 Rh1 Ge1 96.587(11)
C1 Ge1 C7 104.70(6)
C1 Ge1 C13 100.32(6)
C7 Ge1 C13 106.38(6)
C1 Ge1 Rh1 111.68(4)
C7 Ge1 Rh1 115.91(4)
C13 Ge1 Rh1 116.17(5)
C19 P1 C23 102.49(8)
C19 P1 C21 100.14(7)
C23 P1 C21 101.15(8)
C19 P1 Rh1 117.97(6)
C23 P1 Rh1 119.96(5)
C21 P1 Rh1 112.14(5)
C27 P2 C29 100.05(8)
C27 P2 C25 101.70(7)
C29 P2 C25 100.85(8)
C27 P2 Rh1 116.31(5)
C29 P2 Rh1 116.91(5)
C25 P2 Rh1 118.07(5)
C2 C1 C6 117.54(15)
C2 C1 Ge1 124.52(12)
C6 C1 Ge1 117.77(12)
C3 C2 C1 121.10(15)
C3 C2 H2 119.5
C1 C2 H2 119.5
C4 C3 C2 120.33(16)
C4 C3 H3 119.8
C2 C3 H3 119.8
C3 C4 C5 119.45(16)
C3 C4 H4 120.3
C5 C4 H4 120.3
C4 C5 C6 120.10(16)
C4 C5 H5 119.9
C6 C5 H5 119.9
C5 C6 C1 121.46(16)
C5 C6 H6 119.3
C1 C6 H6 119.3
C12 C7 C8 117.69(14)
C12 C7 Ge1 121.09(11)
C8 C7 Ge1 121.19(12)
C9 C8 C7 121.45(15)
C9 C8 H8 119.3
C7 C8 H8 119.3
C8 C9 C10 119.98(15)
C8 C9 H9 120.0
C10 C9 H9 120.0
C11 C10 C9 119.44(15)
C11 C10 H10 120.3
C9 C10 H10 120.3
C10 C11 C12 120.31(16)
C10 C11 H11 119.8
C12 C11 H11 119.8
C7 C12 C11 121.12(15)
C7 C12 H12 119.4
C11 C12 H12 119.4
C14 C13 C18 117.19(14)
C14 C13 Ge1 119.84(12)
C18 C13 Ge1 122.96(12)
C15 C14 C13 121.52(16)
C15 C14 H14 119.2
C13 C14 H14 119.2
C16 C15 C14 120.20(17)
C16 C15 H15 119.9
C14 C15 H15 119.9
C17 C16 C15 119.33(15)
C17 C16 H16 120.3
C15 C16 H16 120.3
C16 C17 C18 120.14(17)
C16 C17 H17 119.9
C18 C17 H17 119.9
C17 C18 C13 121.62(17)
C17 C18 H18 119.2
C13 C18 H18 119.2
C20 C19 P1 115.71(11)
C20 C19 H19A 108.4
P1 C19 H19A 108.4
C20 C19 H19B 108.4
P1 C19 H19B 108.4
H19A C19 H19B 107.4
C19 C20 H20A 109.5
C19 C20 H20B 109.5
H20A C20 H20B 109.5
C19 C20 H20C 109.5
H20A C20 H20C 109.5
H20B C20 H20C 109.5
C22 C21 P1 114.04(12)
C22 C21 H21A 108.7
P1 C21 H21A 108.7
C22 C21 H21B 108.7
P1 C21 H21B 108.7
H21A C21 H21B 107.6
C21 C22 H22A 109.5
C21 C22 H22B 109.5
H22A C22 H22B 109.5
C21 C22 H22C 109.5
H22A C22 H22C 109.5
H22B C22 H22C 109.5
C24 C23 P1 113.24(12)
C24 C23 H23A 108.9
P1 C23 H23A 108.9
C24 C23 H23B 108.9
P1 C23 H23B 108.9
H23A C23 H23B 107.7
C23 C24 H24A 109.5
C23 C24 H24B 109.5
H24A C24 H24B 109.5
C23 C24 H24C 109.5
H24A C24 H24C 109.5
H24B C24 H24C 109.5
C26 C25 P2 117.65(12)
C26 C25 H25A 107.9
P2 C25 H25A 107.9
C26 C25 H25B 107.9
P2 C25 H25B 107.9
H25A C25 H25B 107.2
C25 C26 H26A 109.5
C25 C26 H26B 109.5
H26A C26 H26B 109.5
C25 C26 H26C 109.5
H26A C26 H26C 109.5
H26B C26 H26C 109.5
C28 C27 P2 113.36(12)
C28 C27 H27A 108.9
P2 C27 H27A 108.9
C28 C27 H27B 108.9
P2 C27 H27B 108.9
H27A C27 H27B 107.7
C27 C28 H28A 109.5
C27 C28 H28B 109.5
H28A C28 H28B 109.5
C27 C28 H28C 109.5
H28A C28 H28C 109.5
H28B C28 H28C 109.5
C30 C29 P2 112.98(11)
C30 C29 H29A 109.0
P2 C29 H29A 109.0
C30 C29 H29B 109.0
P2 C29 H29B 109.0
H29A C29 H29B 107.8
C29 C30 H30A 109.5
C29 C30 H30B 109.5
H30A C30 H30B 109.5
C29 C30 H30C 109.5
H30A C30 H30C 109.5
H30B C30 H30C 109.5
O1 C31 Rh1 175.49(14)
O2 C32 Rh1 175.94(15)

loop_
_geom_bond_atom_site_label_1
_geom_bond_atom_site_label_2
_geom_bond_distance
Rh1 C32 1.8817(15)
Rh1 C31 1.8841(15)
Rh1 P1 2.3448(4)
Rh1 P2 2.4123(4)
Rh1 Ge1 2.48400(19)
Ge1 C1 1.9754(16)
Ge1 C7 1.9765(15)
Ge1 C13 1.9873(15)
P1 C19 1.8309(15)
P1 C23 1.8313(16)
P1 C21 1.8379(16)
P2 C27 1.8349(16)
P2 C29 1.8396(16)
P2 C25 1.8458(16)
O1 C31 1.1478(19)
O2 C32 1.1476(19)
C1 C2 1.394(2)
C1 C6 1.398(2)
C2 C3 1.394(2)
C2 H2 0.9500
C3 C4 1.381(2)
C3 H3 0.9500
C4 C5 1.386(3)
C4 H4 0.9500
C5 C6 1.387(2)
C5 H5 0.9500
C6 H6 0.9500
C7 C12 1.392(2)
C7 C8 1.399(2)
C8 C9 1.388(2)
C8 H8 0.9500
C9 C10 1.390(2)
C9 H9 0.9500
C10 C11 1.384(2)
C10 H10 0.9500
C11 C12 1.395(2)
C11 H11 0.9500
C12 H12 0.9500
C13 C14 1.392(2)
C13 C18 1.395(2)
C14 C15 1.392(2)
C14 H14 0.9500
C15 C16 1.387(3)
C15 H15 0.9500
C16 C17 1.379(3)
C16 H16 0.9500
C17 C18 1.394(2)
C17 H17 0.9500
C18 H18 0.9500
C19 C20 1.522(2)
C19 H19A 0.9900
C19 H19B 0.9900
C20 H20A 0.9800
C20 H20B 0.9800
C20 H20C 0.9800
C21 C22 1.527(2)
C21 H21A 0.9900
C21 H21B 0.9900
C22 H22A 0.9800
C22 H22B 0.9800
C22 H22C 0.9800
C23 C24 1.528(2)
C23 H23A 0.9900
C23 H23B 0.9900
C24 H24A 0.9800
C24 H24B 0.9800
C24 H24C 0.9800
C25 C26 1.528(2)
C25 H25A 0.9900
C25 H25B 0.9900
C26 H26A 0.9800
C26 H26B 0.9800
C26 H26C 0.9800
C27 C28 1.521(2)
C27 H27A 0.9900
C27 H27B 0.9900
C28 H28A 0.9800
C28 H28B 0.9800
C28 H28C 0.9800
C29 C30 1.524(2)
C29 H29A 0.9900
C29 H29B 0.9900
C30 H30A 0.9800
C30 H30B 0.9800
C30 H30C 0.9800
